data_7025613
loop_
_publ_author_name
'Nieland, Anja'
'Mix, Andreas'
'Neumann, Beate'
'Stammler, Hans-Georg'
'Mitzel, Norbert W.'

_publ_section_title
;
 Cationic rare-earth-metal methyl complexes: a new preparative access
 exemplified for Y and Pr.
;
_journal_issue 29
_journal_name_full 'Dalton transactions (Cambridge, England : 2003)'
_journal_page_first 6753
_journal_page_last 6760
_journal_paper_doi 10.1039/c002252g
_journal_volume 39
_journal_year 2010
_chemical_formula_moiety ' C17 H35 O8 Y, 2(C4 H12 Al) '
_chemical_formula_sum 'C25 H59 Al2 O8 Y'
_chemical_formula_weight 630.59
_chemical_name_systematic ?
_space_group_IT_number 14
_symmetry_cell_setting monoclinic
_symmetry_space_group_name_Hall '-P 2ybc'
_symmetry_space_group_name_H-M 'P 1 21/c 1'
_atom_sites_solution_hydrogens geom
_atom_sites_solution_primary direct
_atom_sites_solution_secondary difmap
_audit_creation_method SHELXL-97
_cell_angle_alpha 90.00
_cell_angle_beta 95.4476(17)
_cell_angle_gamma 90.00
_cell_formula_units_Z 4
_cell_length_a 10.9894(3)
_cell_length_b 20.8592(7)
_cell_length_c 14.4231(4)
_cell_measurement_reflns_used 50071
_cell_measurement_temperature 100(2)
_cell_measurement_theta_max 27.485
_cell_measurement_theta_min 2.910
_cell_volume 3291.28(17)
_computing_cell_refinement 'HKL Scalepack (Otwinowski & Minor 1997)'
_computing_data_collection 'Collect, Bruker AXS, 2004'
_computing_data_reduction 'Denzo and Scalepack (Otwinowski & Minor, 1997)'
_computing_molecular_graphics 'SHELXTL-PLUS (1990)'
_computing_publication_material 'SHELXL-97 (Sheldrick, 1997)'
_computing_structure_refinement 'SHELXL-97 (Sheldrick, 1997)'
_computing_structure_solution 'SHELXS-97 (Sheldrick, 1990)'
_diffrn_ambient_temperature 100(2)
_diffrn_measured_fraction_theta_full 0.996
_diffrn_measured_fraction_theta_max 0.996
_diffrn_measurement_device_type KappaCCD
_diffrn_measurement_method CCD
_diffrn_radiation_monochromator graphite
_diffrn_radiation_source 'fine-focus sealed tube'
_diffrn_radiation_type MoK\a
_diffrn_radiation_wavelength 0.71073
_diffrn_reflns_av_R_equivalents 0.067
_diffrn_reflns_av_sigmaI/netI 0.0599
_diffrn_reflns_limit_h_max 14
_diffrn_reflns_limit_h_min -14
_diffrn_reflns_limit_k_max 27
_diffrn_reflns_limit_k_min -27
_diffrn_reflns_limit_l_max 18
_diffrn_reflns_limit_l_min -18
_diffrn_reflns_number 44359
_diffrn_reflns_theta_full 27.47
_diffrn_reflns_theta_max 27.47
_diffrn_reflns_theta_min 2.97
_exptl_absorpt_coefficient_mu 1.865
_exptl_absorpt_correction_T_max 0.9637
_exptl_absorpt_correction_T_min 0.6047
_exptl_absorpt_correction_type multi-scan
_exptl_absorpt_process_details 'Denzo and Scalepack (Otwinowski & Minor, 1997)'
_exptl_crystal_colour Colourless
_exptl_crystal_density_diffrn 1.273
_exptl_crystal_density_method 'not measured'
_exptl_crystal_description fragment
_exptl_crystal_F_000 1352
_exptl_crystal_size_max 0.30
_exptl_crystal_size_mid 0.24
_exptl_crystal_size_min 0.02
_refine_diff_density_max 0.415
_refine_diff_density_min -0.413
_refine_diff_density_rms 0.066
_refine_ls_extinction_method none
_refine_ls_goodness_of_fit_ref 1.010
_refine_ls_hydrogen_treatment constr
_refine_ls_matrix_type full
_refine_ls_number_parameters 334
_refine_ls_number_reflns 7526
_refine_ls_number_restraints 0
_refine_ls_restrained_S_all 1.010
_refine_ls_R_factor_all 0.0608
_refine_ls_R_factor_gt 0.0375
_refine_ls_shift/su_max 0.001
_refine_ls_shift/su_mean 0.000
_refine_ls_structure_factor_coef Fsqd
_refine_ls_weighting_details 'calc w=1/[\s^2^(Fo^2^)+(0.0266P)^2^+1.1131P] where P=(Fo^2^+2Fc^2^)/3'
_refine_ls_weighting_scheme calc
_refine_ls_wR_factor_gt 0.0700
_refine_ls_wR_factor_ref 0.0770
_reflns_number_gt 5759
_reflns_number_total 7526
_reflns_threshold_expression >2sigma(I)
_cod_data_source_file c002252g.txt
_cod_data_source_block compound1
_cod_depositor_comments
;
The following automatic conversions were performed:

'_symmetry_cell_setting' value 'Monoclinic' changed to 'monoclinic'
according to /home/saulius/struct/CIF-dictionaries/cif_core.dic
dictionary named 'cif_core.dic' version 2.4.2 from 2011-04-26.

Automatic conversion script
Id: cif_fix_values 1891 2012-01-12 08:04:46Z andrius 
;
_cod_original_sg_symbol_H-M 'P 21/c'
_cod_database_code 7025613

loop_
_symmetry_equiv_pos_as_xyz
'x, y, z'
'-x, y+1/2, -z+1/2'
'-x, -y, -z'
'x, -y-1/2, z-1/2'

loop_
_atom_site_label
_atom_site_type_symbol
_atom_site_fract_x
_atom_site_fract_y
_atom_site_fract_z
_atom_site_U_iso_or_equiv
_atom_site_adp_type
_atom_site_occupancy
_atom_site_symmetry_multiplicity
_atom_site_calc_flag
_atom_site_refinement_flags
Y1 Y 0.259047(18) 0.070043(10) 0.171022(14) 0.01782(6) Uani 1 1 d .
O1 O 0.12293(12) 0.12927(7) 0.26704(10) 0.0220(3) Uani 1 1 d .
O2 O 0.03928(12) 0.06047(7) 0.11439(10) 0.0214(3) Uani 1 1 d .
O3 O 0.17138(13) 0.15242(8) 0.05400(10) 0.0263(4) Uani 1 1 d .
O4 O 0.31558(13) 0.18298(7) 0.19466(10) 0.0241(4) Uani 1 1 d .
O5 O 0.17167(12) -0.01119(8) 0.26230(10) 0.0217(3) Uani 1 1 d .
O6 O 0.38120(12) -0.03054(8) 0.19640(10) 0.0236(4) Uani 1 1 d .
O7 O 0.47949(13) 0.08394(7) 0.19041(10) 0.0229(4) Uani 1 1 d .
O8 O 0.35371(12) 0.06566(7) 0.33823(10) 0.0211(3) Uani 1 1 d .
C1 C -0.00576(18) 0.13568(12) 0.23553(15) 0.0247(5) Uani 1 1 d .
H1A H -0.0192 0.1730 0.1934 0.030 Uiso 1 1 calc R
H1B H -0.0544 0.1417 0.2892 0.030 Uiso 1 1 calc R
C2 C -0.04208(18) 0.07507(12) 0.18509(15) 0.0234(5) Uani 1 1 d .
H2A H -0.0406 0.0393 0.2302 0.028 Uiso 1 1 calc R
H2B H -0.1267 0.0793 0.1554 0.028 Uiso 1 1 calc R
C3 C 0.0006(2) 0.08501(12) 0.02206(15) 0.0272(6) Uani 1 1 d .
H3A H -0.0898 0.0862 0.0131 0.033 Uiso 1 1 calc R
H3B H 0.0295 0.0558 -0.0253 0.033 Uiso 1 1 calc R
C4 C 0.05032(19) 0.15132(12) 0.00842(15) 0.0259(5) Uani 1 1 d .
H4A H 0.0516 0.1607 -0.0588 0.031 Uiso 1 1 calc R
H4B H -0.0012 0.1838 0.0359 0.031 Uiso 1 1 calc R
C5 C 0.2401(2) 0.20837(12) 0.03591(16) 0.0293(6) Uani 1 1 d .
H5A H 0.1913 0.2476 0.0437 0.035 Uiso 1 1 calc R
H5B H 0.2648 0.2075 -0.0283 0.035 Uiso 1 1 calc R
C6 C 0.3512(2) 0.20676(12) 0.10640(16) 0.0277(5) Uani 1 1 d .
H6A H 0.4144 0.1784 0.0839 0.033 Uiso 1 1 calc R
H6B H 0.3860 0.2504 0.1148 0.033 Uiso 1 1 calc R
C7 C 0.2343(2) 0.22561(12) 0.23844(16) 0.0278(5) Uani 1 1 d .
H7A H 0.1705 0.2426 0.1918 0.033 Uiso 1 1 calc R
H7B H 0.2804 0.2621 0.2682 0.033 Uiso 1 1 calc R
C8 C 0.1775(2) 0.18647(11) 0.31012(16) 0.0259(5) Uani 1 1 d .
H8A H 0.2406 0.1743 0.3606 0.031 Uiso 1 1 calc R
H8B H 0.1141 0.2120 0.3377 0.031 Uiso 1 1 calc R
C9 C 0.19503(19) -0.07526(11) 0.23010(16) 0.0259(5) Uani 1 1 d .
H9A H 0.1552 -0.0808 0.1661 0.031 Uiso 1 1 calc R
H9B H 0.1588 -0.1068 0.2708 0.031 Uiso 1 1 calc R
C10 C 0.33051(19) -0.08815(11) 0.23046(16) 0.0251(5) Uani 1 1 d .
H10A H 0.3672 -0.0978 0.2943 0.030 Uiso 1 1 calc R
H10B H 0.3453 -0.1249 0.1895 0.030 Uiso 1 1 calc R
C11 C 0.51109(19) -0.03213(12) 0.19236(17) 0.0265(5) Uani 1 1 d .
H11A H 0.5336 -0.0675 0.1515 0.032 Uiso 1 1 calc R
H11B H 0.5533 -0.0389 0.2553 0.032 Uiso 1 1 calc R
C12 C 0.5468(2) 0.03146(11) 0.15382(16) 0.0260(5) Uani 1 1 d .
H12A H 0.6355 0.0384 0.1697 0.031 Uiso 1 1 calc R
H12B H 0.5312 0.0307 0.0851 0.031 Uiso 1 1 calc R
C13 C 0.53030(19) 0.11055(12) 0.27818(15) 0.0250(5) Uani 1 1 d .
H13A H 0.5079 0.1564 0.2812 0.030 Uiso 1 1 calc R
H13B H 0.6206 0.1076 0.2825 0.030 Uiso 1 1 calc R
C14 C 0.48384(18) 0.07536(12) 0.35911(15) 0.0257(5) Uani 1 1 d .
H14A H 0.5259 0.0336 0.3683 0.031 Uiso 1 1 calc R
H14B H 0.4999 0.1008 0.4169 0.031 Uiso 1 1 calc R
C15 C 0.3108(2) 0.01694(12) 0.39825(15) 0.0274(5) Uani 1 1 d .
H15A H 0.3118 0.0336 0.4626 0.033 Uiso 1 1 calc R
H15B H 0.3651 -0.0210 0.3992 0.033 Uiso 1 1 calc R
C16 C 0.18250(19) -0.00183(12) 0.36220(14) 0.0262(5) Uani 1 1 d .
H16A H 0.1599 -0.0420 0.3930 0.031 Uiso 1 1 calc R
H16B H 0.1250 0.0321 0.3780 0.031 Uiso 1 1 calc R
C17 C 0.2866(2) 0.02909(13) 0.01817(15) 0.0298(6) Uani 1 1 d .
H17A H 0.3157 -0.0153 0.0234 0.045 Uiso 1 1 calc R
H17B H 0.3468 0.0554 -0.0103 0.045 Uiso 1 1 calc R
H17C H 0.2085 0.0305 -0.0207 0.045 Uiso 1 1 calc R
Al1 Al 0.18156(6) 0.08757(4) 0.63467(5) 0.02350(16) Uani 1 1 d .
C18 C 0.1412(2) 0.11179(13) 0.76394(16) 0.0316(6) Uani 1 1 d .
H18A H 0.0866 0.0795 0.7868 0.047 Uiso 1 1 calc R
H18B H 0.1008 0.1537 0.7619 0.047 Uiso 1 1 calc R
H18C H 0.2167 0.1139 0.8058 0.047 Uiso 1 1 calc R
C19 C 0.0583(2) 0.12565(13) 0.53833(17) 0.0333(6) Uani 1 1 d .
H19A H 0.0922 0.1265 0.4779 0.050 Uiso 1 1 calc R
H19B H 0.0387 0.1694 0.5566 0.050 Uiso 1 1 calc R
H19C H -0.0162 0.0996 0.5335 0.050 Uiso 1 1 calc R
C20 C 0.34942(19) 0.12012(12) 0.60924(16) 0.0258(5) Uani 1 1 d .
H20A H 0.3865 0.1432 0.6640 0.039 Uiso 1 1 calc R
H20B H 0.3413 0.1491 0.5556 0.039 Uiso 1 1 calc R
H20C H 0.4014 0.0837 0.5959 0.039 Uiso 1 1 calc R
C21 C 0.1841(2) -0.00886(11) 0.62727(16) 0.0277(5) Uani 1 1 d .
H21A H 0.2341 -0.0222 0.5779 0.042 Uiso 1 1 calc R
H21B H 0.1005 -0.0249 0.6133 0.042 Uiso 1 1 calc R
H21C H 0.2190 -0.0264 0.6870 0.042 Uiso 1 1 calc R
Al2 Al 0.67850(6) 0.25451(3) 0.46457(5) 0.02322(16) Uani 1 1 d .
C22 C 0.6861(2) 0.16982(12) 0.53048(17) 0.0327(6) Uani 1 1 d .
H22A H 0.7551 0.1698 0.5788 0.049 Uiso 1 1 calc R
H22B H 0.6971 0.1355 0.4856 0.049 Uiso 1 1 calc R
H22C H 0.6099 0.1628 0.5592 0.049 Uiso 1 1 calc R
C23 C 0.51240(19) 0.26920(12) 0.39306(16) 0.0279(5) Uani 1 1 d .
H23A H 0.4547 0.2367 0.4111 0.042 Uiso 1 1 calc R
H23B H 0.5200 0.2661 0.3261 0.042 Uiso 1 1 calc R
H23C H 0.4824 0.3119 0.4076 0.042 Uiso 1 1 calc R
C24 C 0.8107(2) 0.25597(13) 0.37678(16) 0.0315(6) Uani 1 1 d .
H24A H 0.8334 0.3005 0.3651 0.047 Uiso 1 1 calc R
H24B H 0.7804 0.2356 0.3178 0.047 Uiso 1 1 calc R
H24C H 0.8823 0.2326 0.4047 0.047 Uiso 1 1 calc R
C25 C 0.7047(2) 0.32307(13) 0.56229(18) 0.0360(6) Uani 1 1 d .
H25A H 0.6406 0.3202 0.6050 0.054 Uiso 1 1 calc R
H25B H 0.7012 0.3653 0.5323 0.054 Uiso 1 1 calc R
H25C H 0.7848 0.3172 0.5972 0.054 Uiso 1 1 calc R

loop_
_atom_site_aniso_label
_atom_site_aniso_U_11
_atom_site_aniso_U_22
_atom_site_aniso_U_33
_atom_site_aniso_U_23
_atom_site_aniso_U_13
_atom_site_aniso_U_12
Y1 0.01804(10) 0.01879(12) 0.01701(10) 0.00026(9) 0.00369(7) 0.00113(9)
O1 0.0194(7) 0.0230(9) 0.0236(8) -0.0033(7) 0.0024(6) 0.0021(6)
O2 0.0202(7) 0.0261(10) 0.0181(7) 0.0000(7) 0.0025(6) 0.0006(6)
O3 0.0236(8) 0.0254(10) 0.0293(9) 0.0069(7) -0.0003(7) 0.0005(7)
O4 0.0217(8) 0.0211(9) 0.0299(9) 0.0011(7) 0.0043(6) 0.0015(7)
O5 0.0208(8) 0.0243(9) 0.0201(8) 0.0018(7) 0.0014(6) -0.0015(7)
O6 0.0221(8) 0.0214(9) 0.0279(8) 0.0050(7) 0.0057(7) 0.0016(7)
O7 0.0189(7) 0.0241(9) 0.0260(8) -0.0013(7) 0.0048(6) 0.0027(6)
O8 0.0185(7) 0.0253(9) 0.0195(7) -0.0006(7) 0.0019(6) -0.0010(7)
C1 0.0183(11) 0.0308(14) 0.0255(12) -0.0016(10) 0.0051(9) 0.0036(10)
C2 0.0155(10) 0.0326(15) 0.0225(11) 0.0020(10) 0.0047(8) -0.0003(10)
C3 0.0256(12) 0.0363(16) 0.0190(11) 0.0000(10) -0.0018(9) 0.0009(10)
C4 0.0229(11) 0.0325(15) 0.0221(12) 0.0043(10) 0.0003(9) 0.0057(10)
C5 0.0289(12) 0.0269(15) 0.0328(13) 0.0084(11) 0.0072(10) 0.0005(11)
C6 0.0271(12) 0.0227(14) 0.0343(13) 0.0074(11) 0.0084(10) -0.0014(10)
C7 0.0247(12) 0.0229(14) 0.0354(13) -0.0065(11) 0.0011(10) 0.0049(10)
C8 0.0254(12) 0.0246(14) 0.0273(12) -0.0101(10) 0.0005(10) 0.0051(10)
C9 0.0283(12) 0.0203(13) 0.0284(12) 0.0009(10) -0.0012(10) -0.0050(10)
C10 0.0266(12) 0.0189(13) 0.0299(12) 0.0031(10) 0.0023(10) 0.0008(10)
C11 0.0210(11) 0.0269(14) 0.0324(13) 0.0006(11) 0.0063(10) 0.0064(10)
C12 0.0217(11) 0.0276(14) 0.0297(13) -0.0017(11) 0.0081(10) 0.0046(10)
C13 0.0173(11) 0.0241(14) 0.0334(13) -0.0036(11) 0.0012(9) -0.0008(9)
C14 0.0194(11) 0.0336(15) 0.0235(11) -0.0028(11) -0.0009(9) 0.0008(10)
C15 0.0325(13) 0.0330(15) 0.0167(11) 0.0057(10) 0.0028(9) -0.0015(11)
C16 0.0272(12) 0.0332(15) 0.0191(11) 0.0035(10) 0.0062(9) -0.0014(10)
C17 0.0257(12) 0.0388(16) 0.0253(12) 0.0005(11) 0.0041(10) 0.0115(11)
Al1 0.0225(3) 0.0264(4) 0.0219(3) 0.0009(3) 0.0042(3) -0.0011(3)
C18 0.0338(13) 0.0306(15) 0.0314(13) 0.0007(11) 0.0094(11) -0.0026(11)
C19 0.0282(13) 0.0352(16) 0.0362(14) 0.0080(12) 0.0012(11) -0.0027(11)
C20 0.0266(12) 0.0246(14) 0.0262(12) 0.0013(10) 0.0023(10) 0.0022(10)
C21 0.0289(12) 0.0280(14) 0.0277(12) 0.0030(11) 0.0104(10) -0.0013(10)
Al2 0.0205(3) 0.0231(4) 0.0261(4) -0.0013(3) 0.0024(3) 0.0007(3)
C22 0.0282(13) 0.0313(15) 0.0379(14) 0.0064(12) -0.0004(11) -0.0011(11)
C23 0.0264(12) 0.0262(14) 0.0314(13) -0.0005(11) 0.0035(10) 0.0008(10)
C24 0.0275(12) 0.0377(16) 0.0296(13) 0.0039(12) 0.0040(10) 0.0013(11)
C25 0.0243(12) 0.0377(17) 0.0462(16) -0.0144(13) 0.0049(11) -0.0033(11)

loop_
_atom_type_symbol
_atom_type_description
_atom_type_scat_dispersion_real
_atom_type_scat_dispersion_imag
_atom_type_scat_source
C C 0.0033 0.0016 'International Tables Vol C Tables 4.2.6.8 and 6.1.1.4'
H H 0.0000 0.0000 'International Tables Vol C Tables 4.2.6.8 and 6.1.1.4'
Al Al 0.0645 0.0514 'International Tables Vol C Tables 4.2.6.8 and 6.1.1.4'
O O 0.0106 0.0060 'International Tables Vol C Tables 4.2.6.8 and 6.1.1.4'
Y Y -2.7962 3.5667 'International Tables Vol C Tables 4.2.6.8 and 6.1.1.4'

loop_
_geom_angle_atom_site_label_1
_geom_angle_atom_site_label_2
_geom_angle_atom_site_label_3
_geom_angle
O5 Y1 C17 110.05(7)
O5 Y1 O7 117.86(5)
C17 Y1 O7 86.39(6)
O5 Y1 O4 135.32(5)
C17 Y1 O4 114.56(7)
O7 Y1 O4 68.45(5)
O5 Y1 O1 75.53(5)
C17 Y1 O1 145.82(6)
O7 Y1 O1 121.82(5)
O4 Y1 O1 66.39(5)
O5 Y1 O2 72.33(5)
C17 Y1 O2 82.72(6)
O7 Y1 O2 167.31(5)
O4 Y1 O2 110.41(5)
O1 Y1 O2 66.54(5)
O5 Y1 O6 64.18(5)
C17 Y1 O6 73.98(7)
O7 Y1 O6 64.37(5)
O4 Y1 O6 131.36(5)
O1 Y1 O6 133.22(5)
O2 Y1 O6 118.22(5)
O5 Y1 O3 134.20(5)
C17 Y1 O3 72.78(7)
O7 Y1 O3 107.92(5)
O4 Y1 O3 61.08(5)
O1 Y1 O3 79.73(5)
O2 Y1 O3 62.55(5)
O6 Y1 O3 146.29(5)
O5 Y1 O8 66.57(5)
C17 Y1 O8 141.38(6)
O7 Y1 O8 65.18(5)
O4 Y1 O8 80.02(5)
O1 Y1 O8 72.53(5)
O2 Y1 O8 127.47(4)
O6 Y1 O8 70.38(5)
O3 Y1 O8 138.91(5)
C8 O1 C1 114.21(16)
C8 O1 Y1 113.92(11)
C1 O1 Y1 119.74(12)
C2 O2 C3 115.12(16)
C2 O2 Y1 113.39(11)
C3 O2 Y1 117.64(12)
C4 O3 C5 114.52(17)
C4 O3 Y1 125.08(13)
C5 O3 Y1 120.13(12)
C7 O4 C6 113.63(17)
C7 O4 Y1 119.49(12)
C6 O4 Y1 106.96(13)
C9 O5 C16 116.36(17)
C9 O5 Y1 112.57(12)
C16 O5 Y1 116.82(13)
C10 O6 C11 114.56(17)
C10 O6 Y1 122.29(12)
C11 O6 Y1 122.43(13)
C13 O7 C12 116.17(16)
C13 O7 Y1 116.41(11)
C12 O7 Y1 113.97(12)
C15 O8 C14 110.26(16)
C15 O8 Y1 117.92(12)
C14 O8 Y1 120.06(11)
O1 C1 C2 106.39(17)
O1 C1 H1A 110.5
C2 C1 H1A 110.5
O1 C1 H1B 110.5
C2 C1 H1B 110.5
H1A C1 H1B 108.6
O2 C2 C1 111.46(17)
O2 C2 H2A 109.3
C1 C2 H2A 109.3
O2 C2 H2B 109.3
C1 C2 H2B 109.3
H2A C2 H2B 108.0
O2 C3 C4 111.44(18)
O2 C3 H3A 109.3
C4 C3 H3A 109.3
O2 C3 H3B 109.3
C4 C3 H3B 109.3
H3A C3 H3B 108.0
O3 C4 C3 106.74(18)
O3 C4 H4A 110.4
C3 C4 H4A 110.4
O3 C4 H4B 110.4
C3 C4 H4B 110.4
H4A C4 H4B 108.6
O3 C5 C6 105.43(18)
O3 C5 H5A 110.7
C6 C5 H5A 110.7
O3 C5 H5B 110.7
C6 C5 H5B 110.7
H5A C5 H5B 108.8
O4 C6 C5 109.20(17)
O4 C6 H6A 109.8
C5 C6 H6A 109.8
O4 C6 H6B 109.8
C5 C6 H6B 109.8
H6A C6 H6B 108.3
O4 C7 C8 106.31(19)
O4 C7 H7A 110.5
C8 C7 H7A 110.5
O4 C7 H7B 110.5
C8 C7 H7B 110.5
H7A C7 H7B 108.7
O1 C8 C7 109.59(17)
O1 C8 H8A 109.8
C7 C8 H8A 109.8
O1 C8 H8B 109.8
C7 C8 H8B 109.8
H8A C8 H8B 108.2
O5 C9 C10 111.59(18)
O5 C9 H9A 109.3
C10 C9 H9A 109.3
O5 C9 H9B 109.3
C10 C9 H9B 109.3
H9A C9 H9B 108.0
O6 C10 C9 105.34(18)
O6 C10 H10A 110.7
C9 C10 H10A 110.7
O6 C10 H10B 110.7
C9 C10 H10B 110.7
H10A C10 H10B 108.8
O6 C11 C12 106.87(18)
O6 C11 H11A 110.3
C12 C11 H11A 110.3
O6 C11 H11B 110.3
C12 C11 H11B 110.3
H11A C11 H11B 108.6
O7 C12 C11 111.78(17)
O7 C12 H12A 109.3
C11 C12 H12A 109.3
O7 C12 H12B 109.3
C11 C12 H12B 109.3
H12A C12 H12B 107.9
O7 C13 C14 111.09(18)
O7 C13 H13A 109.4
C14 C13 H13A 109.4
O7 C13 H13B 109.4
C14 C13 H13B 109.4
H13A C13 H13B 108.0
O8 C14 C13 107.91(17)
O8 C14 H14A 110.1
C13 C14 H14A 110.1
O8 C14 H14B 110.1
C13 C14 H14B 110.1
H14A C14 H14B 108.4
O8 C15 C16 108.92(17)
O8 C15 H15A 109.9
C16 C15 H15A 109.9
O8 C15 H15B 109.9
C16 C15 H15B 109.9
H15A C15 H15B 108.3
O5 C16 C15 111.35(16)
O5 C16 H16A 109.4
C15 C16 H16A 109.4
O5 C16 H16B 109.4
C15 C16 H16B 109.4
H16A C16 H16B 108.0
Y1 C17 H17A 109.5
Y1 C17 H17B 109.5
H17A C17 H17B 109.5
Y1 C17 H17C 109.5
H17A C17 H17C 109.5
H17B C17 H17C 109.5
C19 Al1 C21 111.70(11)
C19 Al1 C18 110.28(11)
C21 Al1 C18 107.69(10)
C19 Al1 C20 107.89(10)
C21 Al1 C20 107.86(10)
C18 Al1 C20 111.43(10)
Al1 C18 H18A 109.5
Al1 C18 H18B 109.5
H18A C18 H18B 109.5
Al1 C18 H18C 109.5
H18A C18 H18C 109.5
H18B C18 H18C 109.5
Al1 C19 H19A 109.5
Al1 C19 H19B 109.5
H19A C19 H19B 109.5
Al1 C19 H19C 109.5
H19A C19 H19C 109.5
H19B C19 H19C 109.5
Al1 C20 H20A 109.5
Al1 C20 H20B 109.5
H20A C20 H20B 109.5
Al1 C20 H20C 109.5
H20A C20 H20C 109.5
H20B C20 H20C 109.5
Al1 C21 H21A 109.5
Al1 C21 H21B 109.5
H21A C21 H21B 109.5
Al1 C21 H21C 109.5
H21A C21 H21C 109.5
H21B C21 H21C 109.5
C22 Al2 C25 107.34(12)
C22 Al2 C24 108.13(11)
C25 Al2 C24 111.48(11)
C22 Al2 C23 111.63(10)
C25 Al2 C23 108.08(10)
C24 Al2 C23 110.17(10)
Al2 C22 H22A 109.5
Al2 C22 H22B 109.5
H22A C22 H22B 109.5
Al2 C22 H22C 109.5
H22A C22 H22C 109.5
H22B C22 H22C 109.5
Al2 C23 H23A 109.5
Al2 C23 H23B 109.5
H23A C23 H23B 109.5
Al2 C23 H23C 109.5
H23A C23 H23C 109.5
H23B C23 H23C 109.5
Al2 C24 H24A 109.5
Al2 C24 H24B 109.5
H24A C24 H24B 109.5
Al2 C24 H24C 109.5
H24A C24 H24C 109.5
H24B C24 H24C 109.5
Al2 C25 H25A 109.5
Al2 C25 H25B 109.5
H25A C25 H25B 109.5
Al2 C25 H25C 109.5
H25A C25 H25C 109.5
H25B C25 H25C 109.5

loop_
_geom_bond_atom_site_label_1
_geom_bond_atom_site_label_2
_geom_bond_distance
Y1 O5 2.4013(15)
Y1 C17 2.410(2)
Y1 O7 2.4294(14)
Y1 O4 2.4518(16)
Y1 O1 2.4647(14)
Y1 O2 2.4830(14)
Y1 O6 2.4988(15)
Y1 O3 2.5340(15)
Y1 O8 2.5358(14)
O1 C8 1.448(3)
O1 C1 1.450(2)
O2 C2 1.451(2)
O2 C3 1.452(3)
O3 C4 1.427(2)
O3 C5 1.427(3)
O4 C7 1.447(3)
O4 C6 1.454(3)
O5 C9 1.446(3)
O5 C16 1.448(2)
O6 C10 1.431(3)
O6 C11 1.435(2)
O7 C13 1.445(3)
O7 C12 1.449(3)
O8 C15 1.443(3)
O8 C14 1.447(2)
C1 C2 1.494(3)
C1 H1A 0.9900
C1 H1B 0.9900
C2 H2A 0.9900
C2 H2B 0.9900
C3 C4 1.507(3)
C3 H3A 0.9900
C3 H3B 0.9900
C4 H4A 0.9900
C4 H4B 0.9900
C5 C6 1.513(3)
C5 H5A 0.9900
C5 H5B 0.9900
C6 H6A 0.9900
C6 H6B 0.9900
C7 C8 1.499(3)
C7 H7A 0.9900
C7 H7B 0.9900
C8 H8A 0.9900
C8 H8B 0.9900
C9 C10 1.512(3)
C9 H9A 0.9900
C9 H9B 0.9900
C10 H10A 0.9900
C10 H10B 0.9900
C11 C12 1.505(3)
C11 H11A 0.9900
C11 H11B 0.9900
C12 H12A 0.9900
C12 H12B 0.9900
C13 C14 1.508(3)
C13 H13A 0.9900
C13 H13B 0.9900
C14 H14A 0.9900
C14 H14B 0.9900
C15 C16 1.508(3)
C15 H15A 0.9900
C15 H15B 0.9900
C16 H16A 0.9900
C16 H16B 0.9900
C17 H17A 0.9800
C17 H17B 0.9800
C17 H17C 0.9800
Al1 C19 2.010(2)
Al1 C21 2.015(2)
Al1 C18 2.021(2)
Al1 C20 2.031(2)
C18 H18A 0.9800
C18 H18B 0.9800
C18 H18C 0.9800
C19 H19A 0.9800
C19 H19B 0.9800
C19 H19C 0.9800
C20 H20A 0.9800
C20 H20B 0.9800
C20 H20C 0.9800
C21 H21A 0.9800
C21 H21B 0.9800
C21 H21C 0.9800
Al2 C22 2.004(3)
Al2 C25 2.009(3)
Al2 C24 2.016(2)
Al2 C23 2.033(2)
C22 H22A 0.9800
C22 H22B 0.9800
C22 H22C 0.9800
C23 H23A 0.9800
C23 H23B 0.9800
C23 H23C 0.9800
C24 H24A 0.9800
C24 H24B 0.9800
C24 H24C 0.9800
C25 H25A 0.9800
C25 H25B 0.9800
C25 H25C 0.9800
